data_7202415
loop_
_publ_author_name
'Aaker\"oy, Christer B.'
'Desper, John'
'Fasulo, Meg'
'Hussain, Izhar'
'Levin, Brock'
'Schultheiss, Nate'

_publ_section_title
;
 Ten years of co-crystal synthesis; the good, the bad, and the ugly
;
_journal_issue 12
_journal_name_full CrystEngComm
_journal_page_first 1816
_journal_paper_doi 10.1039/b811809d
_journal_volume 10
_journal_year 2008
_chemical_formula_moiety
;
(C7 H5 N O4) (C7 H8 N2 O)2 (C6 F4 I2)2
;
_chemical_formula_sum 'C33 H21 F8 I4 N5 O6'
_chemical_formula_weight 1243.15
_chemical_name_systematic
;
(pyridine-3,5-COOH) (2-AcNH-pyr)2, (1,4-I2-F4-benzene)2
;
_space_group_IT_number 18
_symmetry_cell_setting orthorhombic
_symmetry_space_group_name_Hall 'P 2 2ab'
_symmetry_space_group_name_H-M 'P 21 21 2'
_atom_sites_solution_hydrogens geom
_atom_sites_solution_primary direct
_atom_sites_solution_secondary difmap
_audit_creation_method SHELXL-97
_cell_angle_alpha 90.00
_cell_angle_beta 90.00
_cell_angle_gamma 90.00
_cell_formula_units_Z 2
_cell_length_a 30.345(2)
_cell_length_b 4.1878(3)
_cell_length_c 16.6946(12)
_cell_measurement_reflns_used 6219
_cell_measurement_temperature 173(2)
_cell_measurement_theta_max 24.40
_cell_measurement_theta_min 2.35
_cell_volume 2121.5(3)
_computing_cell_refinement 'Bruker XSCANS'
_computing_data_collection 'Bruker XSCANS'
_computing_data_reduction 'Bruker SHELXTL'
_computing_molecular_graphics 'Bruker SHELXTL'
_computing_publication_material 'Bruker SHELXTL'
_computing_structure_refinement 'SHELXL-97 (Sheldrick, 1997)'
_computing_structure_solution 'SHELXS-97 (Sheldrick, 1990)'
_diffrn_ambient_temperature 173(2)
_diffrn_measured_fraction_theta_full 0.997
_diffrn_measured_fraction_theta_max 0.989
_diffrn_measurement_device_type 'CCD area detector'
_diffrn_measurement_method 'phi and omega scans'
_diffrn_radiation_monochromator graphite
_diffrn_radiation_source 'fine-focus sealed tube'
_diffrn_radiation_type MoK\a
_diffrn_radiation_wavelength 0.71073
_diffrn_reflns_av_R_equivalents 0.1209
_diffrn_reflns_av_sigmaI/netI 0.0834
_diffrn_reflns_limit_h_max 39
_diffrn_reflns_limit_h_min -39
_diffrn_reflns_limit_k_max 5
_diffrn_reflns_limit_k_min -5
_diffrn_reflns_limit_l_max 21
_diffrn_reflns_limit_l_min -21
_diffrn_reflns_number 27677
_diffrn_reflns_theta_full 25.00
_diffrn_reflns_theta_max 27.86
_diffrn_reflns_theta_min 1.81
_exptl_absorpt_coefficient_mu 3.018
_exptl_absorpt_correction_T_max 1.000
_exptl_absorpt_correction_T_min 0.605
_exptl_absorpt_correction_type multi-scan
_exptl_absorpt_process_details SADABS
_exptl_crystal_colour colorless
_exptl_crystal_density_diffrn 1.946
_exptl_crystal_density_method 'not measured'
_exptl_crystal_description needle
_exptl_crystal_F_000 1172
_exptl_crystal_size_max 0.45
_exptl_crystal_size_mid 0.10
_exptl_crystal_size_min 0.05
_refine_diff_density_max 1.037
_refine_diff_density_min -0.938
_refine_diff_density_rms 0.169
_refine_ls_abs_structure_details 'Flack H D (1983), Acta Cryst. A39, 876-881'
_refine_ls_abs_structure_Flack -0.07(5)
_refine_ls_extinction_method none
_refine_ls_goodness_of_fit_ref 1.013
_refine_ls_hydrogen_treatment constr
_refine_ls_matrix_type full
_refine_ls_number_parameters 254
_refine_ls_number_reflns 5003
_refine_ls_number_restraints 0
_refine_ls_restrained_S_all 1.013
_refine_ls_R_factor_all 0.0845
_refine_ls_R_factor_gt 0.0427
_refine_ls_shift/su_max 0.001
_refine_ls_shift/su_mean 0.000
_refine_ls_structure_factor_coef Fsqd
_refine_ls_weighting_details 'calc w=1/[\s^2^(Fo^2^)+(0.0600P)^2^+0.0000P] where P=(Fo^2^+2Fc^2^)/3'
_refine_ls_weighting_scheme calc
_refine_ls_wR_factor_gt 0.1067
_refine_ls_wR_factor_ref 0.1235
_reflns_number_gt 3336
_reflns_number_total 5003
_reflns_threshold_expression >2sigma(I)
_cod_data_source_file b811809d.txt
_cod_data_source_block A7
_cod_depositor_comments
;
The following automatic conversions were performed:
'_symmetry_cell_setting' value 'Orthorhombic' changed to 'orthorhombic'
according to '/home/saulius/struct/CIF-dictionaries/cif_core.dic'
dictionary named 'cif_core.dic' version 2.4.1 from 2010-06-29.

Automatic conversion script
Id: cif_fix_enum 1527 2010-12-29 10:47:43Z saulius 
;
_cod_original_sg_symbol_H-M P2(1)2(1)2
_cod_database_code 7202415

loop_
_symmetry_equiv_pos_as_xyz
'x, y, z'
'-x, -y, z'
'-x+1/2, y+1/2, -z'
'x+1/2, -y+1/2, -z'

loop_
_atom_site_label
_atom_site_type_symbol
_atom_site_fract_x
_atom_site_fract_y
_atom_site_fract_z
_atom_site_U_iso_or_equiv
_atom_site_adp_type
_atom_site_occupancy
_atom_site_symmetry_multiplicity
_atom_site_calc_flag
_atom_site_refinement_flags
_atom_site_disorder_assembly
_atom_site_disorder_group
C11 C 0.3271(2) 1.234(2) 0.1467(4) 0.0307(16) Uani 1 1 d . . .
I11 I 0.278935(16) 1.00894(14) 0.21461(3) 0.03755(15) Uani 1 1 d . . .
C12 C 0.3191(3) 1.323(2) 0.0683(5) 0.040(2) Uani 1 1 d . . .
F12 F 0.28080(18) 1.253(2) 0.0353(3) 0.0749(19) Uani 1 1 d . . .
C13 C 0.3504(3) 1.477(3) 0.0238(5) 0.043(2) Uani 1 1 d . . .
F13 F 0.3412(2) 1.559(2) -0.0506(3) 0.076(2) Uani 1 1 d . . .
C14 C 0.3908(3) 1.5508(19) 0.0551(5) 0.037(2) Uani 1 1 d . . .
I14 I 0.439456(19) 1.76156(15) -0.01412(3) 0.04563(17) Uani 1 1 d . . .
C15 C 0.3987(3) 1.459(3) 0.1343(5) 0.048(2) Uani 1 1 d . . .
F15 F 0.43796(18) 1.524(2) 0.1674(3) 0.085(2) Uani 1 1 d . . .
C16 C 0.3675(3) 1.299(3) 0.1777(5) 0.043(2) Uani 1 1 d . . .
F16 F 0.37728(18) 1.225(2) 0.2538(3) 0.0733(19) Uani 1 1 d . . .
N21 N 0.0000 -0.5000 0.1529(5) 0.039(2) Uani 1 2 d S . .
C22 C 0.0297(3) -0.3430(19) 0.1937(5) 0.036(2) Uani 1 1 d . . .
H22 H 0.0519 -0.2308 0.1649 0.043 Uiso 1 1 calc R . .
C23 C 0.0308(3) -0.3312(18) 0.2774(5) 0.0327(19) Uani 1 1 d . . .
C27 C 0.0665(3) -0.138(2) 0.3165(5) 0.0361(19) Uani 1 1 d . . .
O21 O 0.0658(2) -0.1397(16) 0.3927(3) 0.0506(18) Uani 1 1 d . . .
H21 H 0.0895 -0.0626 0.4104 0.061 Uiso 1 1 calc R . .
O22 O 0.09280(17) 0.0131(18) 0.2749(3) 0.0424(13) Uani 1 1 d . . .
C24 C 0.0000 -0.5000 0.3190(6) 0.030(2) Uani 1 2 d S . .
H24 H 0.0000 -0.5000 0.3759 0.037 Uiso 1 2 calc SR . .
N31 N 0.1300(2) 0.1754(17) 0.4596(4) 0.0379(17) Uani 1 1 d . . .
C32 C 0.1613(3) 0.342(2) 0.4276(5) 0.038(2) Uani 1 1 d . . .
N32 N 0.1576(2) 0.3791(16) 0.3461(4) 0.0367(17) Uani 1 1 d . . .
H32 H 0.1356 0.2761 0.3234 0.044 Uiso 1 1 calc R . .
C33 C 0.1955(3) 0.474(3) 0.4733(5) 0.0418(19) Uani 1 1 d . . .
H33 H 0.2181 0.5980 0.4490 0.050 Uiso 1 1 calc R . .
C34 C 0.1951(3) 0.419(3) 0.5538(6) 0.054(3) Uani 1 1 d . . .
H34 H 0.2178 0.5053 0.5867 0.065 Uiso 1 1 calc R . .
C35 C 0.1620(3) 0.240(3) 0.5877(5) 0.052(2) Uani 1 1 d . . .
H35 H 0.1612 0.2013 0.6437 0.062 Uiso 1 1 calc R . .
C36 C 0.1308(3) 0.120(2) 0.5390(6) 0.049(2) Uani 1 1 d . . .
H36 H 0.1083 -0.0093 0.5617 0.058 Uiso 1 1 calc R . .
C37 C 0.1838(3) 0.558(2) 0.2946(5) 0.038(2) Uani 1 1 d . . .
O37 O 0.21443(19) 0.7227(18) 0.3184(3) 0.0477(15) Uani 1 1 d . . .
C38 C 0.1693(3) 0.535(3) 0.2076(5) 0.048(2) Uani 1 1 d . . .
H38A H 0.1888 0.6666 0.1743 0.072 Uiso 1 1 calc R . .
H38B H 0.1389 0.6129 0.2026 0.072 Uiso 1 1 calc R . .
H38C H 0.1708 0.3127 0.1898 0.072 Uiso 1 1 calc R . .

loop_
_atom_site_aniso_label
_atom_site_aniso_U_11
_atom_site_aniso_U_22
_atom_site_aniso_U_33
_atom_site_aniso_U_23
_atom_site_aniso_U_13
_atom_site_aniso_U_12
C11 0.023(3) 0.032(4) 0.037(4) -0.002(5) 0.007(3) 0.002(4)
I11 0.0353(3) 0.0355(3) 0.0418(3) 0.0034(3) 0.0073(2) 0.0008(3)
C12 0.029(4) 0.057(6) 0.035(5) 0.000(4) -0.003(3) -0.005(4)
F12 0.046(3) 0.119(5) 0.059(3) 0.034(4) -0.023(3) -0.026(4)
C13 0.050(5) 0.052(5) 0.026(4) 0.009(5) 0.003(4) 0.010(5)
F13 0.073(4) 0.115(6) 0.041(3) 0.027(4) -0.016(3) -0.023(4)
C14 0.050(5) 0.025(5) 0.036(4) -0.005(4) 0.010(4) 0.007(4)
I14 0.0477(3) 0.0345(3) 0.0547(3) 0.0006(3) 0.0208(3) -0.0010(3)
C15 0.035(4) 0.061(7) 0.047(5) -0.004(5) 0.000(4) -0.002(5)
F15 0.049(3) 0.142(6) 0.063(4) 0.028(5) -0.019(3) -0.041(5)
C16 0.039(5) 0.058(6) 0.032(4) 0.011(5) 0.004(4) -0.004(5)
F16 0.051(3) 0.129(6) 0.040(3) 0.024(4) -0.012(2) -0.027(5)
N21 0.046(5) 0.042(5) 0.029(4) 0.000 0.000 0.016(7)
C22 0.033(4) 0.031(4) 0.043(5) 0.001(3) -0.005(4) 0.008(3)
C23 0.026(4) 0.036(5) 0.036(4) -0.001(4) 0.003(3) 0.011(3)
C27 0.032(4) 0.043(4) 0.034(4) 0.003(4) 0.002(4) 0.009(4)
O21 0.033(3) 0.079(5) 0.039(3) 0.005(3) 0.001(3) -0.018(3)
O22 0.036(3) 0.054(3) 0.038(3) 0.006(4) 0.001(2) -0.004(4)
C24 0.033(5) 0.026(5) 0.032(5) 0.000 0.000 -0.003(6)
N31 0.035(4) 0.045(4) 0.033(4) 0.003(3) 0.006(3) -0.006(3)
C32 0.031(4) 0.046(5) 0.036(5) -0.004(4) 0.000(4) 0.008(4)
N32 0.034(4) 0.037(4) 0.040(4) 0.006(3) -0.005(3) -0.005(3)
C33 0.043(4) 0.049(5) 0.033(4) 0.007(5) -0.004(4) 0.001(5)
C34 0.033(5) 0.075(8) 0.055(6) -0.008(5) 0.001(4) -0.002(5)
C35 0.056(6) 0.071(6) 0.030(4) 0.008(6) -0.003(4) -0.014(7)
C36 0.042(5) 0.056(6) 0.048(6) 0.008(4) 0.004(4) -0.006(4)
C37 0.031(4) 0.038(5) 0.046(5) 0.004(4) 0.007(4) 0.011(4)
O37 0.042(3) 0.058(4) 0.043(3) -0.006(4) 0.005(3) -0.019(4)
C38 0.047(5) 0.055(6) 0.042(5) 0.001(6) 0.009(4) 0.000(5)

loop_
_atom_type_symbol
_atom_type_description
_atom_type_scat_dispersion_real
_atom_type_scat_dispersion_imag
_atom_type_scat_source
C C 0.0033 0.0016 'International Tables Vol C Tables 4.2.6.8 and 6.1.1.4'
H H 0.0000 0.0000 'International Tables Vol C Tables 4.2.6.8 and 6.1.1.4'
N N 0.0061 0.0033 'International Tables Vol C Tables 4.2.6.8 and 6.1.1.4'
O O 0.0106 0.0060 'International Tables Vol C Tables 4.2.6.8 and 6.1.1.4'
F F 0.0171 0.0103 'International Tables Vol C Tables 4.2.6.8 and 6.1.1.4'
I I -0.4742 1.8119 'International Tables Vol C Tables 4.2.6.8 and 6.1.1.4'

loop_
_geom_angle_atom_site_label_1
_geom_angle_atom_site_label_2
_geom_angle_atom_site_label_3
_geom_angle
_geom_angle_site_symmetry_1
_geom_angle_site_symmetry_3
_geom_angle_publ_flag
C16 C11 C12 117.6(7) . . ?
C16 C11 I11 121.3(6) . . ?
C12 C11 I11 121.1(6) . . ?
F12 C12 C13 119.3(7) . . ?
F12 C12 C11 119.2(7) . . ?
C13 C12 C11 121.4(7) . . ?
F13 C13 C12 119.3(8) . . ?
F13 C13 C14 119.3(8) . . ?
C12 C13 C14 121.4(7) . . ?
C13 C14 C15 116.9(8) . . ?
C13 C14 I14 121.5(6) . . ?
C15 C14 I14 121.5(6) . . ?
F15 C15 C16 119.8(8) . . ?
F15 C15 C14 119.1(8) . . ?
C16 C15 C14 121.1(8) . . ?
F16 C16 C11 120.9(7) . . ?
F16 C16 C15 117.5(8) . . ?
C11 C16 C15 121.5(8) . . ?
C22 N21 C22 117.3(10) . 2_545 ?
N21 C22 C23 123.6(8) . . ?
N21 C22 H22 118.2 . . ?
C23 C22 H22 118.2 . . ?
C24 C23 C22 118.4(8) . . ?
C24 C23 C27 123.6(8) . . ?
C22 C23 C27 118.0(7) . . ?
O22 C27 O21 125.3(8) . . ?
O22 C27 C23 119.9(7) . . ?
O21 C27 C23 114.8(8) . . ?
C27 O21 H21 109.5 . . ?
C23 C24 C23 118.7(10) 2_545 . ?
C23 C24 H24 120.7 2_545 . ?
C23 C24 H24 120.7 . . ?
C32 N31 C36 119.1(8) . . ?
N31 C32 N32 114.2(7) . . ?
N31 C32 C33 122.1(8) . . ?
N32 C32 C33 123.6(8) . . ?
C32 N32 C37 128.8(7) . . ?
C32 N32 H32 115.6 . . ?
C37 N32 H32 115.6 . . ?
C34 C33 C32 117.6(9) . . ?
C34 C33 H33 121.2 . . ?
C32 C33 H33 121.2 . . ?
C33 C34 C35 120.2(9) . . ?
C33 C34 H34 119.9 . . ?
C35 C34 H34 119.9 . . ?
C36 C35 C34 118.0(8) . . ?
C36 C35 H35 121.0 . . ?
C34 C35 H35 121.0 . . ?
C35 C36 N31 123.0(9) . . ?
C35 C36 H36 118.5 . . ?
N31 C36 H36 118.5 . . ?
O37 C37 N32 122.6(8) . . ?
O37 C37 C38 124.3(8) . . ?
N32 C37 C38 113.0(8) . . ?
C37 C38 H38A 109.5 . . ?
C37 C38 H38B 109.5 . . ?
H38A C38 H38B 109.5 . . ?
C37 C38 H38C 109.5 . . ?
H38A C38 H38C 109.5 . . ?
H38B C38 H38C 109.5 . . ?

loop_
_geom_bond_atom_site_label_1
_geom_bond_atom_site_label_2
_geom_bond_distance
_geom_bond_site_symmetry_2
_geom_bond_publ_flag
C11 C16 1.358(11) . ?
C11 C12 1.383(11) . ?
C11 I11 2.076(8) . ?
C12 F12 1.320(9) . ?
C12 C13 1.365(12) . ?
C13 F13 1.318(9) . ?
C13 C14 1.368(12) . ?
C14 C15 1.398(12) . ?
C14 I14 2.073(8) . ?
C15 F15 1.341(10) . ?
C15 C16 1.366(12) . ?
C16 F16 1.341(9) . ?
N21 C22 1.308(9) . ?
N21 C22 1.308(9) 2_545 ?
C22 C23 1.398(11) . ?
C22 H22 0.9500 . ?
C23 C24 1.362(10) . ?
C23 C27 1.502(12) . ?
C27 O22 1.232(10) . ?
C27 O21 1.273(9) . ?
O21 H21 0.8400 . ?
C24 C23 1.362(10) 2_545 ?
C24 H24 0.9500 . ?
N31 C32 1.293(11) . ?
N31 C36 1.345(11) . ?
C32 N32 1.375(11) . ?
C32 C33 1.402(12) . ?
N32 C37 1.390(10) . ?
N32 H32 0.8800 . ?
C33 C34 1.365(12) . ?
C33 H33 0.9500 . ?
C34 C35 1.376(13) . ?
C34 H34 0.9500 . ?
C35 C36 1.344(13) . ?
C35 H35 0.9500 . ?
C36 H36 0.9500 . ?
C37 O37 1.224(10) . ?
C37 C38 1.521(12) . ?
C38 H38A 0.9800 . ?
C38 H38B 0.9800 . ?
C38 H38C 0.9800 . ?

loop_
_geom_hbond_atom_site_label_D
_geom_hbond_atom_site_label_H
_geom_hbond_atom_site_label_A
_geom_hbond_distance_DH
_geom_hbond_distance_HA
_geom_hbond_distance_DA
_geom_hbond_angle_DHA
_geom_hbond_site_symmetry_A
O21 H21 N31 0.84 1.78 2.604(9) 164.8 .
N32 H32 O22 0.88 1.89 2.761(9) 173.3 .

loop_
_geom_torsion_atom_site_label_1
_geom_torsion_atom_site_label_2
_geom_torsion_atom_site_label_3
_geom_torsion_atom_site_label_4
_geom_torsion
_geom_torsion_site_symmetry_1
_geom_torsion_site_symmetry_2
_geom_torsion_site_symmetry_3
_geom_torsion_site_symmetry_4
_geom_torsion_publ_flag
C16 C11 C12 F12 177.5(9) . . . . ?
I11 C11 C12 F12 -2.6(13) . . . . ?
C16 C11 C12 C13 -1.1(15) . . . . ?
I11 C11 C12 C13 178.7(7) . . . . ?
F12 C12 C13 F13 1.5(15) . . . . ?
C11 C12 C13 F13 -179.8(10) . . . . ?
F12 C12 C13 C14 -179.1(9) . . . . ?
C11 C12 C13 C14 -0.4(15) . . . . ?
F13 C13 C14 C15 179.9(9) . . . . ?
C12 C13 C14 C15 0.5(15) . . . . ?
F13 C13 C14 I14 -4.0(14) . . . . ?
C12 C13 C14 I14 176.6(7) . . . . ?
C13 C14 C15 F15 179.5(9) . . . . ?
I14 C14 C15 F15 3.4(14) . . . . ?
C13 C14 C15 C16 1.0(15) . . . . ?
I14 C14 C15 C16 -175.1(8) . . . . ?
C12 C11 C16 F16 178.6(10) . . . . ?
I11 C11 C16 F16 -1.2(14) . . . . ?
C12 C11 C16 C15 2.6(15) . . . . ?
I11 C11 C16 C15 -177.2(8) . . . . ?
F15 C15 C16 F16 2.7(16) . . . . ?
C14 C15 C16 F16 -178.7(9) . . . . ?
F15 C15 C16 C11 178.9(10) . . . . ?
C14 C15 C16 C11 -2.6(16) . . . . ?
C22 N21 C22 C23 -1.1(6) 2_545 . . . ?
N21 C22 C23 C24 2.1(11) . . . . ?
N21 C22 C23 C27 -179.2(6) . . . . ?
C24 C23 C27 O22 -178.8(7) . . . . ?
C22 C23 C27 O22 2.5(11) . . . . ?
C24 C23 C27 O21 -0.7(11) . . . . ?
C22 C23 C27 O21 -179.4(7) . . . . ?
C22 C23 C24 C23 -0.9(5) . . . 2_545 ?
C27 C23 C24 C23 -179.6(8) . . . 2_545 ?
C36 N31 C32 N32 179.0(8) . . . . ?
C36 N31 C32 C33 -1.8(13) . . . . ?
N31 C32 N32 C37 175.9(8) . . . . ?
C33 C32 N32 C37 -3.3(14) . . . . ?
N31 C32 C33 C34 0.7(14) . . . . ?
N32 C32 C33 C34 179.8(9) . . . . ?
C32 C33 C34 C35 0.0(15) . . . . ?
C33 C34 C35 C36 0.6(16) . . . . ?
C34 C35 C36 N31 -1.8(17) . . . . ?
C32 N31 C36 C35 2.4(15) . . . . ?
C32 N32 C37 O37 -3.0(13) . . . . ?
C32 N32 C37 C38 179.4(8) . . . . ?
